data_2100607
loop_
_publ_author_name
'F. P. A. Fabbiani'
'D. R. Allan'
'S. Parsons'
'C. R. Pulham'

_publ_contact_author_email F.P.A.Fabbiani@ed.ac.uk
_publ_contact_author_name 'Francesca P. A. Fabbiani'
_publ_section_title
;
 Exploration of the high-pressure behaviour of polycyclic aromatic
 hydrocarbons: naphthalene, phenanthrene and pyrene
;
_journal_coeditor_code BS5035
_journal_date_accepted 2006-07-11
_journal_date_recd_electronic 2006-04-30
_journal_issue 5
_journal_name_full 'Acta Crystallographica Section B'
_journal_page_first 826
_journal_page_last 842
_journal_paper_category FA
_journal_paper_doi 10.1107/S0108768106026814
_journal_volume 62
_journal_year 2006
_chemical_formula_moiety 'C16 H10'
_chemical_formula_sum 'C16 H10'
_chemical_formula_weight 202.24
_chemical_name_common pyrene
_space_group_IT_number 14
_symmetry_cell_setting monoclinic
_symmetry_space_group_name_Hall '-P 2yab'
_symmetry_space_group_name_H-M 'P 1 21/a 1'
_atom_sites_solution_hydrogens geom
_atom_sites_solution_primary direct
_atom_sites_solution_secondary difmap
_audit_creation_method SHELXL-97
_cell_angle_alpha 90.00
_cell_angle_beta 103.3(4)
_cell_angle_gamma 90.00
_cell_formula_units_Z 2
_cell_length_a 15.35(9)
_cell_length_b 3.852(3)
_cell_length_c 8.65(7)
_cell_measurement_reflns_used 10
_cell_measurement_temperature 298(2)
_cell_measurement_theta_max 22.08
_cell_measurement_theta_min 4.08
_cell_volume 498(5)
_computing_cell_refinement 'Bruker SMART'
_computing_data_collection 'Bruker SMART'
_computing_data_reduction 'Bruker SAINT'
_computing_molecular_graphics 'Bruker SHELXTL'
_computing_publication_material 'Bruker SHELXTL, XCIF'
_computing_structure_refinement 'SHELXL-97 (Sheldrick, 1997)'
_computing_structure_solution 'SHELXS-97 (Sheldrick, 1990)'
_diffrn_ambient_temperature 298(2)
_diffrn_measured_fraction_theta_full 0.603
_diffrn_measured_fraction_theta_max 0.603
_diffrn_measurement_device_type 'Bruker SMART'
_diffrn_measurement_method 'omega scans'
_diffrn_radiation_monochromator graphite
_diffrn_radiation_source 'fine-focus sealed tube'
_diffrn_radiation_type MoK\a
_diffrn_radiation_wavelength 0.71073
_diffrn_reflns_av_R_equivalents 0.1815
_diffrn_reflns_av_sigmaI/netI 0.1785
_diffrn_reflns_limit_h_max 14
_diffrn_reflns_limit_h_min -14
_diffrn_reflns_limit_k_max 3
_diffrn_reflns_limit_k_min -3
_diffrn_reflns_limit_l_max 6
_diffrn_reflns_limit_l_min -6
_diffrn_reflns_number 1190
_diffrn_reflns_theta_full 20.81
_diffrn_reflns_theta_max 20.811
_diffrn_reflns_theta_min 4.043
_exptl_absorpt_coefficient_mu 0.076
_exptl_absorpt_correction_T_max 0.99
_exptl_absorpt_correction_T_min 0.49
_exptl_absorpt_correction_type multi-scan
_exptl_absorpt_process_details 'based on symmetry-related measuraments'
_exptl_crystal_colour colourless
_exptl_crystal_density_diffrn 1.349
_exptl_crystal_density_method 'not measured'
_exptl_crystal_description block
_exptl_crystal_F_000 212
_exptl_crystal_size_max 0.3
_exptl_crystal_size_mid 0.15
_exptl_crystal_size_min 0.15
_refine_diff_density_max 0.210
_refine_diff_density_min -0.197
_refine_ls_extinction_coef 0.5(2)
_refine_ls_extinction_expression Fc^*^=kFc[1+0.001xFc^2^\l^3^/sin(2\q)]^-1/4^
_refine_ls_extinction_method SHELXL
_refine_ls_goodness_of_fit_ref 1.080
_refine_ls_hydrogen_treatment noref
_refine_ls_matrix_type full
_refine_ls_number_parameters 9
_refine_ls_number_reflns 314
_refine_ls_number_restraints 5
_refine_ls_restrained_S_all 1.084
_refine_ls_R_factor_all 0.2523
_refine_ls_R_factor_gt 0.1182
_refine_ls_shift/su_max 0.000
_refine_ls_shift/su_mean 0.000
_refine_ls_structure_factor_coef Fsqd
_refine_ls_weighting_details 'calc w=1/[\s^2^(Fo^2^)+(0.2000P)^2^+0.0000P] where P=(Fo^2^+2Fc^2^)/3'
_refine_ls_weighting_scheme calc
_refine_ls_wR_factor_gt 0.3024
_refine_ls_wR_factor_ref 0.4076
_reflns_number_gt 106
_reflns_number_total 314
_reflns_threshold_expression >2sigma(I)
_cod_data_source_file bs5035.cif
_cod_data_source_block pyrene_form_III_0.3_GPa
_cod_depositor_comments
;
The following automatic conversions were performed:
'_symmetry_cell_setting' value 'Monoclinic' changed to 'monoclinic'
according to '/home/saulius/struct/CIF-dictionaries/cif_core.dic'
dictionary named 'cif_core.dic' version 2.4.1 from 2010-06-29.

Automatic conversion script
Id: cif_fix_enum 1527 2010-12-29 10:47:43Z saulius 

The following automatic conversions were performed:

'_symmetry_cell_setting' value 'Monoclinic' changed to 'monoclinic'
according to /home/saulius/struct/CIF-dictionaries/cif_core.dic
dictionary named 'cif_core.dic' version 2.4.1 from 2010-06-29.

Automatic conversion script
Id: cif_fix_values 1715 2011-07-08 13:25:40Z adriana 
;
_cod_original_sg_symbol_H-M P2(1)/a
_cod_database_code 2100607
_cod_database_fobs_code 2100607

loop_
_symmetry_equiv_pos_as_xyz
'x, y, z'
'-x+1/2, y+1/2, -z'
'-x, -y, -z'
'x-1/2, -y-1/2, z'

loop_
_atom_site_type_symbol
_atom_site_label
_atom_site_fract_x
_atom_site_fract_y
_atom_site_fract_z
_atom_site_U_iso_or_equiv
_atom_site_adp_type
_atom_site_calc_flag
_atom_site_refinement_flags
_atom_site_occupancy
C C1 0.6567(4) 0.042(2) 0.8665(5) 0.077(3) Uiso d G 1
H H1 0.6983 0.0540 0.9633 0.093 Uiso calc R 1
C C2 0.6787(3) 0.1718(19) 0.7310(6) 0.077(3) Uiso d G 1
H H2 0.7347 0.2715 0.7380 0.093 Uiso calc R 1
C C3 0.6175(3) 0.1541(15) 0.5836(5) 0.077(3) Uiso d G 1
C C4 0.6376(4) 0.281(2) 0.4397(6) 0.077(3) Uiso d GD 1
H H4 0.6935 0.3801 0.4450 0.093 Uiso calc R 1
C C12 0.4209(4) -0.265(3) 0.7026(7) 0.077(3) Uiso d GD 1
H H12 0.4041 -0.3446 0.7929 0.093 Uiso calc R 1
C C13 0.5094(3) -0.1234(17) 0.7162(5) 0.077(3) Uiso d GD 1
C C14 0.5736(4) -0.1044(18) 0.8597(5) 0.077(3) Uiso d G 1
H H14 0.5603 -0.1915 0.9519 0.093 Uiso calc R 1
C C15 0.5320(3) 0.0041(15) 0.5756(4) 0.077(3) Uiso d GD 1

loop_
_atom_type_symbol
_atom_type_description
_atom_type_scat_dispersion_real
_atom_type_scat_dispersion_imag
_atom_type_scat_source
C C 0.0033 0.0016 'International Tables Vol C Tables 4.2.6.8 and 6.1.1.4'
H H 0.0000 0.0000 'International Tables Vol C Tables 4.2.6.8 and 6.1.1.4'

loop_
_geom_angle_atom_site_label_1
_geom_angle_atom_site_label_2
_geom_angle_atom_site_label_3
_geom_angle_site_symmetry_1
_geom_angle_site_symmetry_3
_geom_angle
C14 C1 C2 . . 120.9
C14 C1 H1 . . 119.6
C2 C1 H1 . . 119.6
C1 C2 C3 . . 120.6
C1 C2 H2 . . 119.7
C3 C2 H2 . . 119.7
C2 C3 C15 . . 118.9
C2 C3 C4 . . 122.6
C15 C3 C4 . . 118.5
C12 C4 C3 3_656 . 122.9(6)
C12 C4 H4 3_656 . 118.5
C3 C4 H4 . . 118.5
C4 C12 C13 3_656 . 120.7(6)
C4 C12 H12 3_656 . 119.7
C13 C12 H12 . . 119.7
C14 C13 C15 . . 118.7
C14 C13 C12 . . 123.4
C15 C13 C12 . . 118.0
C1 C14 C13 . . 120.9
C1 C14 H14 . . 119.6
C13 C14 H14 . . 119.6
C3 C15 C13 . . 120.1
C3 C15 C15 . 3_656 118.8(6)
C13 C15 C15 . 3_656 121.1(6)

loop_
_geom_bond_atom_site_label_1
_geom_bond_atom_site_label_2
_geom_bond_site_symmetry_2
_geom_bond_distance
C1 C14 . 1.3832
C1 C2 . 1.3860
C1 H1 . 0.9300
C2 C3 . 1.4006
C2 H2 . 0.9300
C3 C15 . 1.4219
C3 C4 . 1.4355
C4 C12 3_656 1.348(14)
C4 H4 . 0.9300
C12 C4 3_656 1.348(15)
C12 C13 . 1.4428
C12 H12 . 0.9300
C13 C14 . 1.3976
C13 C15 . 1.4265
C14 H14 . 0.9300
C15 C15 3_656 1.443(12)
